data_4508401
loop_
_publ_author_name
'Sko\<repov\'a, Eli\<ska'
'\<Cejka, Jan'
'Hu\<s\'ak, Michal'
'Eigner, V\'aclav'
'Rohl\'i\<cek, Jan'
'\<Sturc, Anton\'in'
'Kratochv\'il, Bohumil'

_publ_section_title
;
 Trospium Chloride: Unusual Example of Polymorphism Based on Structure
 Disorder
;
_journal_issue 12
_journal_name_full 'Crystal Growth &amp; Design'
_journal_page_first 5193
_journal_paper_doi 10.1021/cg4007394
_journal_volume 13
_journal_year 2013
_chemical_absolute_configuration ad
_chemical_formula_moiety 'C25 H30.00 Cl1 N1 O3'
_chemical_formula_sum 'C25 H30 Cl N O3'
_chemical_formula_weight 427.97
_space_group_IT_number 4
_symmetry_cell_setting monoclinic
_symmetry_space_group_name_Hall 'P 2yb'
_symmetry_space_group_name_H-M 'P 1 21 1'
_atom_sites_solution_hydrogens difmap
_atom_sites_solution_primary direct
_cell_angle_alpha 90
_cell_angle_beta 101.042(11)
_cell_angle_gamma 90
_cell_formula_units_Z 2
_cell_length_a 9.1551(10)
_cell_length_b 10.9184(13)
_cell_length_c 11.0126(12)
_cell_measurement_reflns_used 3016
_cell_measurement_temperature 150
_cell_measurement_theta_max 78
_cell_measurement_theta_min 4
_cell_volume 1080.4(2)
_computing_cell_refinement 'CrysAlis, (Oxford Diffraction, 2002)'
_computing_data_collection 'Xcalibur, (Oxford Diffraction, 2002)'
_computing_data_reduction 'XRED (Stoe & Cie 1996)'
_computing_molecular_graphics 'CAMERON (Watkin et al., 1996)'
_computing_publication_material 'CRYSTALS (Betteridge et al., 2003)'
_computing_structure_refinement 'CRYSTALS (Betteridge et al., 2003)'
_computing_structure_solution 'SIR92 (Altomare et al., 1994)'
_diffrn_ambient_temperature 150
_diffrn_measured_fraction_theta_full 0.995
_diffrn_measured_fraction_theta_max 0.979
_diffrn_measurement_device Area
_diffrn_measurement_device_type 'Oxford Diffraction XCALIBUR'
_diffrn_measurement_method \w
_diffrn_radiation_monochromator graphite
_diffrn_radiation_type 'Cu K\a'
_diffrn_radiation_wavelength 1.54184
_diffrn_reflns_av_R_equivalents 0.047
_diffrn_reflns_limit_h_max 11
_diffrn_reflns_limit_h_min -11
_diffrn_reflns_limit_k_max 13
_diffrn_reflns_limit_k_min -13
_diffrn_reflns_limit_l_max 13
_diffrn_reflns_limit_l_min -13
_diffrn_reflns_number 13800
_diffrn_reflns_theta_full 74.714
_diffrn_reflns_theta_max 78.646
_diffrn_reflns_theta_min 4.090
_diffrn_standards_number 0
_exptl_absorpt_coefficient_mu 1.776
_exptl_absorpt_correction_T_max 0.66
_exptl_absorpt_correction_T_min 0.44
_exptl_absorpt_correction_type multi-scan
_exptl_absorpt_process_details 'CrysAlis, (Oxford Diffraction, 2002)'
_exptl_crystal_colour colourless
_exptl_crystal_density_diffrn 1.315
_exptl_crystal_density_method 'not measured'
_exptl_crystal_description block
_exptl_crystal_F_000 456.001
_exptl_crystal_size_max 0.430
_exptl_crystal_size_mid 0.300
_exptl_crystal_size_min 0.230
_refine_diff_density_max 0.43
_refine_diff_density_min -0.29
_refine_ls_abs_structure_details 'Flack (1983), 2046 Friedel-pairs'
_refine_ls_abs_structure_Flack 0.35(7)
_refine_ls_extinction_method None
_refine_ls_goodness_of_fit_ref 0.9983
_refine_ls_hydrogen_treatment constr
_refine_ls_matrix_type full
_refine_ls_number_parameters 273
_refine_ls_number_reflns 4446
_refine_ls_number_restraints 337
_refine_ls_R_factor_all 0.0895
_refine_ls_R_factor_gt 0.0539
_refine_ls_shift/su_max 0.0001167
_refine_ls_shift/su_mean 0.0000119
_refine_ls_structure_factor_coef Fsqd
_refine_ls_weighting_details
;
 Method, part 1, Chebychev polynomial, (Watkin, 1994, Prince, 1982) 
 [weight] = 1.0/[A~0~*T~0~(x)+A~1~*T~1~(x) ... +A~n-1~]*T~n-1~(x)] 
 where A~i~ are the Chebychev coefficients listed below and x= Fcalc/Fmax 
 Method = Robust Weighting (Prince, 1982) 
 W = [weight] * [1-(deltaF/6*sigmaF)^2^]^2^ 
 A~i~ are: 
 0.182E+04 0.301E+04 0.176E+04 688. 160. 
;
_refine_ls_weighting_scheme calc
_refine_ls_wR_factor_all 0.1600
_refine_ls_wR_factor_gt 0.1051
_refine_ls_wR_factor_ref 0.1600
_reflns_limit_h_max 11
_reflns_limit_h_min -11
_reflns_limit_k_max 13
_reflns_limit_k_min -13
_reflns_limit_l_max 13
_reflns_limit_l_min 0
_reflns_number_gt 2272
_reflns_number_total 4446
_reflns_threshold_expression I>2.0\s(I)
_oxford_diffrn_Wilson_B_factor 5.50
_oxford_diffrn_Wilson_scale 0.02
_oxford_refine_ls_r_factor_ref 0.0895
_oxford_refine_ls_scale 8.0(2)
_oxford_reflns_number_all 4446
_oxford_reflns_threshold_expression_ref I>-10.0\s(I)
_cod_data_source_file cg4007394_si_002.cif
_cod_data_source_block 1
_cod_original_sg_symbol_H-M 'P 1 21 1 '
_cod_original_formula_sum 'C25 H30.00 Cl1 N1 O3'
_cod_database_code 4508401

loop_
_symmetry_equiv_pos_as_xyz
x,y,z
-x,y+1/2,-z

loop_
_atom_site_label
_atom_site_type_symbol
_atom_site_fract_x
_atom_site_fract_y
_atom_site_fract_z
_atom_site_U_iso_or_equiv
_atom_site_occupancy
_atom_site_adp_type
_atom_site_refinement_flags_posn
_atom_site_refinement_flags_occupancy
_atom_site_disorder_assembly
_atom_site_disorder_group
Cl1 Cl 0.25748(13) 0.84271(14) 0.03625(12) 0.0741 0.5775(18) Uani . P 1 1
O1 O -0.0110(3) 0.7027(2) 0.2042(2) 0.0519 0.5775(18) Uani . P 1 1
O2 O 0.1752(4) 0.5672(3) 0.2236(4) 0.0739 0.5775(18) Uani . P 1 1
O3 O 0.1720(4) 0.8786(4) 0.2907(4) 0.0583 0.5775(18) Uani D P 1 1
N1 N -0.3515(3) 0.7562(10) -0.0537(3) 0.0571 0.5775(18) Uani D P 1 1
C1 C 0.1269(6) 0.6632(5) 0.2495(4) 0.0455 0.5775(18) Uani D P 1 1
C2 C 0.2086(4) 0.7588(17) 0.3396(3) 0.0446 0.5775(18) Uani D P 1 1
C3 C 0.1487(3) 0.7415(19) 0.4601(3) 0.0464 0.5775(18) Uani D P 1 1
C4 C 0.1132(10) 0.6285(9) 0.5015(8) 0.0578 0.5775(18) Uani D P 1 1
C5 C 0.0738(9) 0.6167(7) 0.6169(6) 0.0706 0.5775(18) Uani D P 1 1
C6 C 0.0673(7) 0.7201(5) 0.6874(5) 0.0732 0.5775(18) Uani D P 1 1
C7 C 0.0935(10) 0.8342(7) 0.6463(7) 0.0740 0.5775(18) Uani D P 1 1
C8 C 0.1373(11) 0.8459(10) 0.5317(8) 0.0620 0.5775(18) Uani D P 1 1
C9 C 0.3780(4) 0.7362(12) 0.3713(3) 0.0415 0.5775(18) Uani D P 1 1
C10 C 0.4460(11) 0.6255(8) 0.3890(7) 0.0610 0.5775(18) Uani D P 1 1
C11 C 0.5980(8) 0.6190(6) 0.4259(6) 0.0692 0.5775(18) Uani D P 1 1
C12 C 0.6855(5) 0.7220(4) 0.4483(4) 0.0570 0.5775(18) Uani D P 1 1
C13 C 0.6237(8) 0.8340(6) 0.4316(6) 0.0640 0.5775(18) Uani D P 1 1
C14 C 0.4663(11) 0.8399(8) 0.3925(6) 0.0602 0.5775(18) Uani D P 1 1
C15 C -0.1068(5) 0.6279(4) 0.1118(4) 0.0491 0.5775(18) Uani . P 1 1
C16 C -0.2623(15) 0.6458(11) 0.1374(13) 0.0499 0.5775(18) Uani D P 1 1
C17 C -0.3443(4) 0.7623(14) 0.0843(3) 0.0522 0.5775(18) Uani D P 1 1
C18 C -0.2604(17) 0.8796(13) 0.1266(14) 0.0579 0.5775(18) Uani D P 1 1
C19 C -0.1553(6) 0.8936(4) 0.0340(5) 0.0601 0.5775(18) Uani D P 1 1
C20 C -0.1887(5) 0.7858(4) -0.0568(4) 0.0529 0.5775(18) Uani . P 1 1
C21 C -0.0945(5) 0.6736(4) -0.0157(4) 0.0509 0.5775(18) Uani . P 1 1
C22 C -0.4474(11) 0.6531(9) -0.1147(7) 0.0717 0.5775(18) Uani D P 1 1
C23 C -0.4568(8) 0.6773(9) -0.2536(8) 0.0827 0.5775(18) Uani D P 1 1
C24 C -0.5089(9) 0.8111(8) -0.2436(9) 0.0955 0.5775(18) Uani D P 1 1
C25 C -0.4243(11) 0.8694(9) -0.1235(8) 0.0744 0.5775(18) Uani D P 1 1
H31 H 0.1929 0.8693 0.2224 0.0500 0.5775(18) Uiso R P 1 1
H41 H 0.1154 0.5576 0.4520 0.0755 0.5775(18) Uiso R P 1 1
H51 H 0.0514 0.5385 0.6466 0.0879 0.5775(18) Uiso R P 1 1
H61 H 0.0428 0.7117 0.7670 0.0936 0.5775(18) Uiso R P 1 1
H71 H 0.0836 0.9044 0.6950 0.0963 0.5775(18) Uiso R P 1 1
H81 H 0.1589 0.9242 0.5021 0.0776 0.5775(18) Uiso R P 1 1
H101 H 0.3893 0.5542 0.3625 0.0844 0.5775(18) Uiso R P 1 1
H111 H 0.6410 0.5396 0.4298 0.0985 0.5775(18) Uiso R P 1 1
H121 H 0.7898 0.7146 0.4774 0.0899 0.5775(18) Uiso R P 1 1
H131 H 0.6849 0.9045 0.4493 0.0979 0.5775(18) Uiso R P 1 1
H141 H 0.4205 0.9181 0.3921 0.0923 0.5775(18) Uiso R P 1 1
H151 H -0.0811 0.5437 0.1210 0.0628 0.5775(18) Uiso R P 1 1
H162 H -0.3217 0.5775 0.1054 0.0582 0.5775(18) Uiso R P 1 1
H161 H -0.2538 0.6490 0.2246 0.0582 0.5775(18) Uiso R P 1 1
H171 H -0.4415 0.7634 0.1029 0.0638 0.5775(18) Uiso R P 1 1
H182 H -0.3263 0.9473 0.1224 0.0735 0.5775(18) Uiso R P 1 1
H181 H -0.2063 0.8711 0.2089 0.0735 0.5775(18) Uiso R P 1 1
H191 H -0.1737 0.9690 -0.0093 0.0777 0.5775(18) Uiso R P 1 1
H192 H -0.0546 0.8911 0.0763 0.0777 0.5775(18) Uiso R P 1 1
H201 H -0.1776 0.8104 -0.1373 0.0675 0.5775(18) Uiso R P 1 1
H211 H -0.1247 0.6100 -0.0739 0.0648 0.5775(18) Uiso R P 1 1
H212 H 0.0066 0.6939 -0.0150 0.0648 0.5775(18) Uiso R P 1 1
H221 H -0.5340 0.6288 -0.0852 0.0915 0.5775(18) Uiso R P 1 1
H222 H -0.3779 0.5876 -0.1046 0.0915 0.5775(18) Uiso R P 1 1
H231 H -0.5338 0.6294 -0.3011 0.1040 0.5775(18) Uiso R P 1 1
H232 H -0.3716 0.6752 -0.2910 0.1040 0.5775(18) Uiso R P 1 1
H241 H -0.6144 0.8163 -0.2621 0.1279 0.5775(18) Uiso R P 1 1
H242 H -0.4685 0.8620 -0.2989 0.1279 0.5775(18) Uiso R P 1 1
H251 H -0.5057 0.8800 -0.0824 0.1003 0.5775(18) Uiso R P 1 1
H252 H -0.3721 0.9447 -0.1231 0.1003 0.5775(18) Uiso R P 1 1
Cl31 Cl 0.25748(13) 0.65729(14) 0.03625(12) 0.0741 0.4225(18) Uani . P 1 2
O31 O -0.0110(3) 0.7973(2) 0.2042(2) 0.0519 0.4225(18) Uani . P 1 2
O32 O 0.1752(4) 0.9328(3) 0.2236(4) 0.0739 0.4225(18) Uani . P 1 2
O33 O 0.1720(4) 0.6214(4) 0.2907(4) 0.0583 0.4225(18) Uani . P 1 2
N31 N -0.3515(3) 0.7438(10) -0.0537(3) 0.0571 0.4225(18) Uani D P 1 2
C31 C 0.1269(6) 0.8368(5) 0.2495(4) 0.0455 0.4225(18) Uani D P 1 2
C32 C 0.2086(4) 0.7412(17) 0.3396(3) 0.0446 0.4225(18) Uani D P 1 2
C33 C 0.1487(3) 0.7585(19) 0.4601(3) 0.0464 0.4225(18) Uani D P 1 2
C34 C 0.1132(10) 0.8715(9) 0.5015(8) 0.0578 0.4225(18) Uani D P 1 2
C35 C 0.0738(9) 0.8833(7) 0.6169(6) 0.0706 0.4225(18) Uani D P 1 2
C36 C 0.0673(7) 0.7799(5) 0.6874(5) 0.0732 0.4225(18) Uani D P 1 2
C37 C 0.0935(10) 0.6658(7) 0.6463(7) 0.0740 0.4225(18) Uani D P 1 2
C38 C 0.1373(11) 0.6541(10) 0.5317(8) 0.0620 0.4225(18) Uani D P 1 2
C39 C 0.3780(4) 0.7638(12) 0.3713(3) 0.0415 0.4225(18) Uani D P 1 2
C40 C 0.4460(11) 0.8745(8) 0.3890(7) 0.0610 0.4225(18) Uani D P 1 2
C41 C 0.5980(8) 0.8810(6) 0.4259(6) 0.0692 0.4225(18) Uani D P 1 2
C42 C 0.6855(5) 0.7780(4) 0.4483(4) 0.0570 0.4225(18) Uani D P 1 2
C43 C 0.6237(8) 0.6660(6) 0.4316(6) 0.0640 0.4225(18) Uani D P 1 2
C44 C 0.4663(11) 0.6601(8) 0.3925(6) 0.0602 0.4225(18) Uani D P 1 2
C45 C -0.1068(5) 0.8721(4) 0.1118(4) 0.0491 0.4225(18) Uani . P 1 2
C46 C -0.2623(15) 0.8542(11) 0.1374(13) 0.0499 0.4225(18) Uani D P 1 2
C47 C -0.3443(4) 0.7377(14) 0.0843(3) 0.0522 0.4225(18) Uani D P 1 2
C48 C -0.2604(17) 0.6204(13) 0.1266(14) 0.0579 0.4225(18) Uani D P 1 2
C49 C -0.1553(6) 0.6064(4) 0.0340(5) 0.0601 0.4225(18) Uani D P 1 2
C50 C -0.1887(5) 0.7142(4) -0.0568(4) 0.0529 0.4225(18) Uani . P 1 2
C51 C -0.0945(5) 0.8264(4) -0.0157(4) 0.0509 0.4225(18) Uani . P 1 2
C52 C -0.4474(11) 0.8469(9) -0.1147(7) 0.0717 0.4225(18) Uani D P 1 2
C53 C -0.4568(8) 0.8227(9) -0.2536(8) 0.0827 0.4225(18) Uani D P 1 2
C54 C -0.5089(9) 0.6889(8) -0.2436(9) 0.0955 0.4225(18) Uani D P 1 2
C55 C -0.4243(11) 0.6306(9) -0.1235(8) 0.0744 0.4225(18) Uani D P 1 2
H331 H 0.1929 0.6307 0.2224 0.0500 0.4225(18) Uiso R P 1 2
H341 H 0.1154 0.9424 0.4520 0.0755 0.4225(18) Uiso R P 1 2
H351 H 0.0514 0.9615 0.6466 0.0879 0.4225(18) Uiso R P 1 2
H361 H 0.0428 0.7883 0.7670 0.0936 0.4225(18) Uiso R P 1 2
H371 H 0.0836 0.5956 0.6950 0.0963 0.4225(18) Uiso R P 1 2
H381 H 0.1589 0.5758 0.5021 0.0776 0.4225(18) Uiso R P 1 2
H401 H 0.3893 0.9458 0.3625 0.0844 0.4225(18) Uiso R P 1 2
H411 H 0.6410 0.9604 0.4298 0.0985 0.4225(18) Uiso R P 1 2
H421 H 0.7898 0.7854 0.4774 0.0899 0.4225(18) Uiso R P 1 2
H431 H 0.6849 0.5955 0.4493 0.0979 0.4225(18) Uiso R P 1 2
H441 H 0.4205 0.5819 0.3921 0.0923 0.4225(18) Uiso R P 1 2
H451 H -0.0811 0.9563 0.1210 0.0628 0.4225(18) Uiso R P 1 2
H462 H -0.3217 0.9225 0.1054 0.0582 0.4225(18) Uiso R P 1 2
H461 H -0.2538 0.8510 0.2246 0.0582 0.4225(18) Uiso R P 1 2
H471 H -0.4415 0.7366 0.1029 0.0638 0.4225(18) Uiso R P 1 2
H482 H -0.3263 0.5527 0.1224 0.0735 0.4225(18) Uiso R P 1 2
H481 H -0.2063 0.6289 0.2089 0.0735 0.4225(18) Uiso R P 1 2
H492 H -0.1737 0.5310 -0.0093 0.0777 0.4225(18) Uiso R P 1 2
H491 H -0.0546 0.6089 0.0763 0.0777 0.4225(18) Uiso R P 1 2
H501 H -0.1776 0.6896 -0.1373 0.0675 0.4225(18) Uiso R P 1 2
H511 H -0.1247 0.8900 -0.0739 0.0648 0.4225(18) Uiso R P 1 2
H512 H 0.0066 0.8061 -0.0150 0.0648 0.4225(18) Uiso R P 1 2
H521 H -0.5340 0.8712 -0.0852 0.0915 0.4225(18) Uiso R P 1 2
H522 H -0.3779 0.9124 -0.1046 0.0915 0.4225(18) Uiso R P 1 2
H531 H -0.5338 0.8706 -0.3011 0.1040 0.4225(18) Uiso R P 1 2
H532 H -0.3716 0.8248 -0.2910 0.1040 0.4225(18) Uiso R P 1 2
H541 H -0.6144 0.6837 -0.2621 0.1279 0.4225(18) Uiso R P 1 2
H542 H -0.4685 0.6380 -0.2989 0.1279 0.4225(18) Uiso R P 1 2
H551 H -0.5057 0.6200 -0.0824 0.1003 0.4225(18) Uiso R P 1 2
H552 H -0.3721 0.5553 -0.1231 0.1003 0.4225(18) Uiso R P 1 2

loop_
_atom_site_aniso_label
_atom_site_aniso_U_11
_atom_site_aniso_U_22
_atom_site_aniso_U_33
_atom_site_aniso_U_23
_atom_site_aniso_U_13
_atom_site_aniso_U_12
Cl1 0.0518(6) 0.1039(10) 0.0672(7) 0.0144(6) 0.0131(5) -0.0070(6)
O1 0.0429(14) 0.0592(16) 0.0478(14) -0.0071(11) -0.0059(11) 0.0033(11)
O2 0.070(2) 0.063(2) 0.078(2) -0.0210(19) -0.0106(18) 0.0181(17)
O3 0.063(2) 0.050(2) 0.059(2) 0.0031(17) 0.0036(18) 0.0024(16)
N1 0.0422(12) 0.072(2) 0.0532(13) -0.004(3) 0.0001(10) -0.004(3)
C1 0.048(2) 0.051(3) 0.036(2) -0.0035(17) 0.0059(18) -0.0002(19)
C2 0.0431(14) 0.049(4) 0.0397(13) 0.000(3) 0.0028(11) 0.001(3)
C3 0.0415(13) 0.057(4) 0.0385(13) -0.005(3) 0.0028(11) 0.000(3)
C4 0.057(3) 0.066(4) 0.050(3) 0.007(3) 0.011(3) 0.000(3)
C5 0.074(3) 0.083(4) 0.057(3) 0.006(3) 0.018(3) 0.002(3)
C6 0.080(3) 0.088(6) 0.054(2) -0.002(2) 0.019(2) -0.002(3)
C7 0.093(4) 0.077(5) 0.054(3) -0.014(3) 0.019(3) -0.006(3)
C8 0.071(4) 0.065(4) 0.049(3) -0.008(3) 0.010(3) -0.008(3)
C9 0.0430(14) 0.038(5) 0.0432(14) -0.002(2) 0.0064(11) -0.002(2)
C10 0.046(3) 0.039(4) 0.090(3) 0.003(2) -0.005(2) 0.001(2)
C11 0.045(3) 0.056(4) 0.099(3) -0.003(3) -0.005(2) 0.001(3)
C12 0.047(2) 0.055(5) 0.067(2) -0.0051(19) 0.0065(17) -0.0044(19)
C13 0.053(3) 0.048(4) 0.087(3) -0.007(3) 0.003(3) 0.000(3)
C14 0.053(3) 0.041(4) 0.082(3) -0.004(2) 0.003(2) 0.008(3)
C15 0.046(2) 0.051(2) 0.046(2) -0.0016(18) -0.0010(18) -0.0021(17)
C16 0.050(3) 0.051(5) 0.048(3) -0.002(3) 0.010(2) -0.013(3)
C17 0.0429(14) 0.062(5) 0.0540(15) -0.001(3) 0.0143(12) 0.001(3)
C18 0.060(3) 0.053(4) 0.058(3) -0.002(3) 0.006(3) 0.007(3)
C19 0.060(3) 0.054(2) 0.064(3) 0.001(2) 0.007(2) -0.001(2)
C20 0.048(2) 0.065(4) 0.0453(19) 0.0063(16) 0.0098(17) 0.0005(17)
C21 0.044(2) 0.065(3) 0.042(2) -0.0037(18) 0.0039(18) 0.007(2)
C22 0.071(4) 0.071(3) 0.066(3) -0.009(3) -0.006(3) -0.010(3)
C23 0.076(4) 0.099(3) 0.064(3) -0.009(3) -0.010(3) 0.001(3)
C24 0.094(5) 0.097(3) 0.079(3) 0.011(3) -0.025(3) -0.005(3)
C25 0.064(3) 0.082(4) 0.071(3) 0.016(3) -0.003(3) -0.011(3)
Cl31 0.0518(6) 0.1039(10) 0.0672(7) -0.0144(6) 0.0131(5) 0.0070(6)
O31 0.0429(14) 0.0592(16) 0.0478(14) 0.0071(11) -0.0059(11) -0.0033(11)
O32 0.070(2) 0.063(2) 0.078(2) 0.0210(19) -0.0106(18) -0.0181(17)
O33 0.063(2) 0.050(2) 0.059(2) -0.0031(17) 0.0036(18) -0.0024(16)
N31 0.0422(12) 0.072(2) 0.0532(13) 0.004(3) 0.0001(10) 0.004(3)
C31 0.048(2) 0.051(3) 0.036(2) 0.0035(17) 0.0059(18) 0.0002(19)
C32 0.0431(14) 0.049(4) 0.0397(13) 0.000(3) 0.0028(11) -0.001(3)
C33 0.0415(13) 0.057(4) 0.0385(13) 0.005(3) 0.0028(11) 0.000(3)
C34 0.057(3) 0.066(4) 0.050(3) -0.007(3) 0.011(3) 0.000(3)
C35 0.074(3) 0.083(4) 0.057(3) -0.006(3) 0.018(3) -0.002(3)
C36 0.080(3) 0.088(6) 0.054(2) 0.002(2) 0.019(2) 0.002(3)
C37 0.093(4) 0.077(5) 0.054(3) 0.014(3) 0.019(3) 0.006(3)
C38 0.071(4) 0.065(4) 0.049(3) 0.008(3) 0.010(3) 0.008(3)
C39 0.0430(14) 0.038(5) 0.0432(14) 0.002(2) 0.0064(11) 0.002(2)
C40 0.046(3) 0.039(4) 0.090(3) -0.003(2) -0.005(2) -0.001(2)
C41 0.045(3) 0.056(4) 0.099(3) 0.003(3) -0.005(2) -0.001(3)
C42 0.047(2) 0.055(5) 0.067(2) 0.0051(19) 0.0065(17) 0.0044(19)
C43 0.053(3) 0.048(4) 0.087(3) 0.007(3) 0.003(3) 0.000(3)
C44 0.053(3) 0.041(4) 0.082(3) 0.004(2) 0.003(2) -0.008(3)
C45 0.046(2) 0.051(2) 0.046(2) 0.0016(18) -0.0010(18) 0.0021(17)
C46 0.050(3) 0.051(5) 0.048(3) 0.002(3) 0.010(2) 0.013(3)
C47 0.0429(14) 0.062(5) 0.0540(15) 0.001(3) 0.0143(12) -0.001(3)
C48 0.060(3) 0.053(4) 0.058(3) 0.002(3) 0.006(3) -0.007(3)
C49 0.060(3) 0.054(2) 0.064(3) -0.001(2) 0.007(2) 0.001(2)
C50 0.048(2) 0.065(4) 0.0453(19) -0.0063(16) 0.0098(17) -0.0005(17)
C51 0.044(2) 0.065(3) 0.042(2) 0.0037(18) 0.0039(18) -0.007(2)
C52 0.071(4) 0.071(3) 0.066(3) 0.009(3) -0.006(3) 0.010(3)
C53 0.076(4) 0.099(3) 0.064(3) 0.009(3) -0.010(3) -0.001(3)
C54 0.094(5) 0.097(3) 0.079(3) -0.011(3) -0.025(3) 0.005(3)
C55 0.064(3) 0.082(4) 0.071(3) -0.016(3) -0.003(3) 0.011(3)

loop_
_atom_type_symbol
_atom_type_scat_dispersion_real
_atom_type_scat_dispersion_imag
_atom_type_scat_Cromer_Mann_a1
_atom_type_scat_Cromer_Mann_b1
_atom_type_scat_Cromer_Mann_a2
_atom_type_scat_Cromer_Mann_b2
_atom_type_scat_Cromer_Mann_a3
_atom_type_scat_Cromer_Mann_b3
_atom_type_scat_Cromer_Mann_a4
_atom_type_scat_Cromer_Mann_b4
_atom_type_scat_Cromer_Mann_c
_atom_type_scat_source
C 0.0181 0.0091 2.3100 20.8439 1.0200 10.2075 1.5886 0.5687 0.8650 51.6512 0.2156 'International Tables Vol C 4.2.6.8 and 6.1.1.4'
H 0.0000 0.0000 0.4930 10.5109 0.3229 26.1257 0.1402 3.1424 0.0408 57.7998 0.0030 'International Tables Vol C 4.2.6.8 and 6.1.1.4'
N 0.0311 0.0180 12.2126 0.0057 3.1322 9.8933 2.0125 28.9975 1.1663 0.5826 -11.5290 'International Tables Vol C 4.2.6.8 and 6.1.1.4'
O 0.0492 0.0322 3.0485 13.2771 2.2868 5.7011 1.5463 0.3239 0.8670 32.9089 0.2508 'International Tables Vol C 4.2.6.8 and 6.1.1.4'
Cl 0.3639 0.7018 11.4604 0.0104 7.1964 1.1662 6.2556 18.5194 1.6455 47.7784 -9.5574 'International Tables Vol C 4.2.6.8 and 6.1.1.4'

loop_
_geom_angle_atom_site_label_1
_geom_angle_atom_site_label_2
_geom_angle_atom_site_label_3
_geom_angle
_geom_angle_publ_flag
C1 O1 C15 118.6(3) yes
C2 O3 H31 98.8 no
C17 N1 C20 99.1(3) yes
C17 N1 C22 113.0(7) yes
C20 N1 C22 129.5(7) yes
C17 N1 C25 113.5(8) yes
C20 N1 C25 98.6(7) yes
C22 N1 C25 102.6(3) yes
O1 C1 O2 124.1(5) yes
O1 C1 C2 109.4(5) yes
O2 C1 C2 126.5(6) yes
C1 C2 O3 109.2(4) yes
C1 C2 C3 105.3(11) yes
O3 C2 C3 109.9(12) yes
C1 C2 C9 112.5(10) yes
O3 C2 C9 112.6(10) yes
C3 C2 C9 107.1(4) yes
C2 C3 C4 122.8(15) yes
C2 C3 C8 117.5(16) yes
C4 C3 C8 119.7(4) yes
C3 C4 C5 120.4(7) yes
C3 C4 H41 120.5 no
C5 C4 H41 119.1 no
C4 C5 C6 119.0(7) yes
C4 C5 H51 120.6 no
C6 C5 H51 120.4 no
C5 C6 C7 122.2(5) yes
C5 C6 H61 119.0 no
C7 C6 H61 118.8 no
C6 C7 C8 118.8(7) yes
C6 C7 H71 120.5 no
C8 C7 H71 120.6 no
C3 C8 C7 119.8(8) yes
C3 C8 H81 119.8 no
C7 C8 H81 120.4 no
C2 C9 C10 126.1(11) yes
C2 C9 C14 115.9(11) yes
C10 C9 C14 117.9(4) yes
C9 C10 C11 119.9(6) yes
C9 C10 H101 118.5 no
C11 C10 H101 120.8 no
C10 C11 C12 122.2(6) yes
C10 C11 H111 116.6 no
C12 C11 H111 121.0 no
C11 C12 C13 120.2(5) yes
C11 C12 H121 120.3 no
C13 C12 H121 119.5 no
C12 C13 C14 117.2(6) yes
C12 C13 H131 119.5 no
C14 C13 H131 123.3 no
C13 C14 C9 122.5(6) yes
C13 C14 H141 117.5 no
C9 C14 H141 119.4 no
O1 C15 C16 105.0(5) yes
O1 C15 C21 108.7(3) yes
C16 C15 C21 111.6(6) yes
O1 C15 H151 111.4 no
C16 C15 H151 109.1 no
C21 C15 H151 110.8 no
C15 C16 C17 116.4(9) yes
C15 C16 H162 108.8 no
C17 C16 H162 107.8 no
C15 C16 H161 107.2 no
C17 C16 H161 107.1 no
H162 C16 H161 109.5 no
C16 C17 N1 105.7(9) yes
C16 C17 C18 113.6(3) yes
N1 C17 C18 105.5(9) yes
C16 C17 H171 109.8 no
N1 C17 H171 110.8 no
C18 C17 H171 111.2 no
C17 C18 C19 102.9(10) yes
C17 C18 H182 111.2 no
C19 C18 H182 111.3 no
C17 C18 H181 110.5 no
C19 C18 H181 111.4 no
H182 C18 H181 109.5 no
C18 C19 C20 106.5(6) yes
C18 C19 H191 110.2 no
C20 C19 H191 110.1 no
C18 C19 H192 110.1 no
C20 C19 H192 110.5 no
H191 C19 H192 109.5 no
C19 C20 N1 102.8(4) yes
C19 C20 C21 113.2(4) yes
N1 C20 C21 108.8(5) yes
C19 C20 H201 110.3 no
N1 C20 H201 111.0 no
C21 C20 H201 110.5 no
C20 C21 C15 113.8(3) yes
C20 C21 H211 108.3 no
C15 C21 H211 108.7 no
C20 C21 H212 108.2 no
C15 C21 H212 108.3 no
H211 C21 H212 109.5 no
N1 C22 C23 103.5(7) yes
N1 C22 H221 120.7 no
C23 C22 H221 119.8 no
N1 C22 H222 100.9 no
C23 C22 H222 98.9 no
H221 C22 H222 109.5 no
C22 C23 C24 92.9(8) yes
C22 C23 H231 110.3 no
C24 C23 H231 110.7 no
C22 C23 H232 122.2 no
C24 C23 H232 110.1 no
H231 C23 H232 109.5 no
C23 C24 C25 109.9(10) yes
C23 C24 H241 110.8 no
C25 C24 H241 118.9 no
C23 C24 H242 110.1 no
C25 C24 H242 96.6 no
H241 C24 H242 109.5 no
N1 C25 C24 101.3(6) yes
N1 C25 H251 99.5 no
C24 C25 H251 98.5 no
N1 C25 H252 121.6 no
C24 C25 H252 122.1 no
H251 C25 H252 109.5 no
C31 O31 C45 118.6(3) yes
C32 O33 H331 98.8 no
C47 N31 C50 99.1(3) yes
C47 N31 C52 113.0(7) yes
C50 N31 C52 129.5(7) yes
C47 N31 C55 113.5(8) yes
C50 N31 C55 98.6(7) yes
C52 N31 C55 102.6(3) yes
O31 C31 O32 124.1(5) yes
O31 C31 C32 109.4(5) yes
O32 C31 C32 126.5(6) yes
C31 C32 O33 109.2(4) yes
C31 C32 C33 105.3(11) yes
O33 C32 C33 109.9(12) yes
C31 C32 C39 112.5(10) yes
O33 C32 C39 112.6(10) yes
C33 C32 C39 107.1(4) yes
C32 C33 C34 122.8(15) yes
C32 C33 C38 117.5(16) yes
C34 C33 C38 119.7(4) yes
C33 C34 C35 120.4(7) yes
C33 C34 H341 120.5 no
C35 C34 H341 119.1 no
C34 C35 C36 119.0(7) yes
C34 C35 H351 120.6 no
C36 C35 H351 120.4 no
C35 C36 C37 122.2(5) yes
C35 C36 H361 119.0 no
C37 C36 H361 118.8 no
C36 C37 C38 118.8(7) yes
C36 C37 H371 120.5 no
C38 C37 H371 120.6 no
C33 C38 C37 119.8(8) yes
C33 C38 H381 119.8 no
C37 C38 H381 120.4 no
C32 C39 C40 126.1(11) yes
C32 C39 C44 115.9(11) yes
C40 C39 C44 117.9(4) yes
C39 C40 C41 119.9(6) yes
C39 C40 H401 118.5 no
C41 C40 H401 120.8 no
C40 C41 C42 122.2(6) yes
C40 C41 H411 116.6 no
C42 C41 H411 121.0 no
C41 C42 C43 120.2(5) yes
C41 C42 H421 120.3 no
C43 C42 H421 119.5 no
C42 C43 C44 117.2(6) yes
C42 C43 H431 119.5 no
C44 C43 H431 123.3 no
C43 C44 C39 122.5(6) yes
C43 C44 H441 117.5 no
C39 C44 H441 119.4 no
O31 C45 C46 105.0(5) yes
O31 C45 C51 108.7(3) yes
C46 C45 C51 111.6(6) yes
O31 C45 H451 111.4 no
C46 C45 H451 109.1 no
C51 C45 H451 110.8 no
C45 C46 C47 116.4(9) yes
C45 C46 H462 108.8 no
C47 C46 H462 107.8 no
C45 C46 H461 107.2 no
C47 C46 H461 107.1 no
H462 C46 H461 109.5 no
C46 C47 N31 105.7(9) yes
C46 C47 C48 113.6(3) yes
N31 C47 C48 105.5(9) yes
C46 C47 H471 109.8 no
N31 C47 H471 110.8 no
C48 C47 H471 111.2 no
C47 C48 C49 102.9(10) yes
C47 C48 H482 111.2 no
C49 C48 H482 111.3 no
C47 C48 H481 110.5 no
C49 C48 H481 111.4 no
H482 C48 H481 109.5 no
C48 C49 C50 106.5(6) yes
C48 C49 H492 110.2 no
C50 C49 H492 110.1 no
C48 C49 H491 110.1 no
C50 C49 H491 110.5 no
H492 C49 H491 109.5 no
C49 C50 N31 102.8(4) yes
C49 C50 C51 113.2(4) yes
N31 C50 C51 108.8(5) yes
C49 C50 H501 110.3 no
N31 C50 H501 111.0 no
C51 C50 H501 110.5 no
C50 C51 C45 113.8(3) yes
C50 C51 H511 108.3 no
C45 C51 H511 108.7 no
C50 C51 H512 108.2 no
C45 C51 H512 108.3 no
H511 C51 H512 109.5 no
N31 C52 C53 103.5(7) yes
N31 C52 H521 120.7 no
C53 C52 H521 119.8 no
N31 C52 H522 100.9 no
C53 C52 H522 98.9 no
H521 C52 H522 109.5 no
C52 C53 C54 92.9(8) yes
C52 C53 H531 110.3 no
C54 C53 H531 110.7 no
C52 C53 H532 122.2 no
C54 C53 H532 110.1 no
H531 C53 H532 109.5 no
C53 C54 C55 109.9(10) yes
C53 C54 H541 110.8 no
C55 C54 H541 118.9 no
C53 C54 H542 110.1 no
C55 C54 H542 96.6 no
H541 C54 H542 109.5 no
N31 C55 C54 101.3(6) yes
N31 C55 H551 99.5 no
C54 C55 H551 98.5 no
N31 C55 H552 121.6 no
C54 C55 H552 122.1 no
H551 C55 H552 109.5 no

loop_
_geom_bond_atom_site_label_1
_geom_bond_atom_site_label_2
_geom_bond_distance
_geom_bond_publ_flag
O1 C1 1.336(5) yes
O1 C15 1.459(5) yes
O2 C1 1.194(6) yes
O3 C2 1.431(17) yes
O3 H31 0.817 no
N1 C17 1.510(4) yes
N1 C20 1.532(5) yes
N1 C22 1.504(7) yes
N1 C25 1.539(3) yes
C1 C2 1.532(14) yes
C2 C3 1.541(6) yes
C2 C9 1.543(6) yes
C3 C4 1.376(18) yes
C3 C8 1.401(16) yes
C4 C5 1.392(10) yes
C4 H41 0.950 no
C5 C6 1.378(8) yes
C5 H51 0.950 no
C6 C7 1.362(10) yes
C6 H61 0.950 no
C7 C8 1.401(11) yes
C7 H71 0.950 no
C8 H81 0.950 no
C9 C10 1.357(11) yes
C9 C14 1.385(12) yes
C10 C11 1.374(10) yes
C10 H101 0.950 no
C11 C12 1.375(7) yes
C11 H111 0.950 no
C12 C13 1.346(8) yes
C12 H121 0.950 no
C13 C14 1.424(10) yes
C13 H131 0.950 no
C14 H141 0.950 no
C15 C16 1.515(14) yes
C15 C21 1.515(6) yes
C15 H151 0.950 no
C16 C17 1.534(13) yes
C16 H162 0.950 no
C16 H161 0.950 no
C17 C18 1.521(13) yes
C17 H171 0.950 no
C18 C19 1.538(16) yes
C18 H182 0.950 no
C18 H181 0.950 no
C19 C20 1.536(6) yes
C19 H191 0.950 no
C19 H192 0.950 no
C20 C21 1.517(5) yes
C20 H201 0.950 no
C21 H211 0.950 no
C21 H212 0.950 no
C22 C23 1.538(3) yes
C22 H221 0.950 no
C22 H222 0.950 no
C23 C24 1.548(3) yes
C23 H231 0.950 no
C23 H232 0.950 no
C24 C25 1.538(3) yes
C24 H241 0.950 no
C24 H242 0.950 no
C25 H251 0.950 no
C25 H252 0.950 no
O31 C31 1.336(5) yes
O31 C45 1.459(5) yes
O32 C31 1.194(6) yes
O33 C32 1.431(17) yes
O33 H331 0.817 no
N31 C47 1.510(4) yes
N31 C50 1.532(5) yes
N31 C52 1.504(7) yes
N31 C55 1.539(3) yes
C31 C32 1.532(14) yes
C32 C33 1.541(6) yes
C32 C39 1.543(6) yes
C33 C34 1.376(18) yes
C33 C38 1.401(16) yes
C34 C35 1.392(10) yes
C34 H341 0.950 no
C35 C36 1.378(8) yes
C35 H351 0.950 no
C36 C37 1.362(10) yes
C36 H361 0.950 no
C37 C38 1.401(11) yes
C37 H371 0.950 no
C38 H381 0.950 no
C39 C40 1.357(11) yes
C39 C44 1.385(12) yes
C40 C41 1.374(10) yes
C40 H401 0.950 no
C41 C42 1.375(7) yes
C41 H411 0.950 no
C42 C43 1.346(8) yes
C42 H421 0.950 no
C43 C44 1.424(10) yes
C43 H431 0.950 no
C44 H441 0.950 no
C45 C46 1.515(14) yes
C45 C51 1.515(6) yes
C45 H451 0.950 no
C46 C47 1.534(13) yes
C46 H462 0.950 no
C46 H461 0.950 no
C47 C48 1.521(13) yes
C47 H471 0.950 no
C48 C49 1.538(16) yes
C48 H482 0.950 no
C48 H481 0.950 no
C49 C50 1.536(6) yes
C49 H492 0.950 no
C49 H491 0.950 no
C50 C51 1.517(5) yes
C50 H501 0.950 no
C51 H511 0.950 no
C51 H512 0.950 no
C52 C53 1.538(3) yes
C52 H521 0.950 no
C52 H522 0.950 no
C53 C54 1.548(3) yes
C53 H531 0.950 no
C53 H532 0.950 no
C54 C55 1.538(3) yes
C54 H541 0.950 no
C54 H542 0.950 no
C55 H551 0.950 no
C55 H552 0.950 no

loop_
_geom_hbond_atom_site_label_D
_geom_hbond_atom_site_label_H
_geom_hbond_atom_site_label_A
_geom_hbond_site_symmetry_A
_geom_hbond_angle_DHA
_geom_hbond_distance_DH
_geom_hbond_distance_HA
_geom_hbond_distance_DA
_geom_hbond_publ_flag
O32 H31 O1 . 121.5(5) 0.712 2.587 3.021(11) yes
O32 H31 C1 . 149.2(5) 0.712 2.364 2.998(11) yes
O32 H31 C2 . 130.0(7) 0.712 1.753 2.277(11) yes
O32 H31 C9 . 131.5(5) 0.712 2.571 3.089(11) yes
O32 H31 C32 . 134.0(7) 0.712 1.890 2.439(11) yes
O32 H31 C39 . 125.8(6) 0.712 2.413 2.888(11) yes
C4 H41 C35 2_546 133.0(3) 0.950 2.587 3.308(11) yes
C10 H101 O2 . 120.7(2) 0.950 2.248 2.853(11) yes
C19 H191 O2 2_555 141.76(14) 0.950 2.590 3.388(11) yes
C19 H192 O32 . 162.23(15) 0.950 2.441 3.359(11) yes
C19 H192 C31 . 150.80(17) 0.950 2.353 3.216(11) yes
C21 H211 O32 2_545 173.62(12) 0.950 2.526 3.472(11) yes
O2 H331 C2 . 134.0(7) 0.712 1.890 2.439(11) yes
O2 H331 C9 . 125.8(6) 0.712 2.413 2.888(11) yes
O2 H331 O31 . 121.5(5) 0.712 2.586 3.021(11) yes
O2 H331 C31 . 149.3(5) 0.712 2.364 2.998(11) yes
O2 H331 C32 . 130.0(7) 0.712 1.753 2.277(11) yes
O2 H331 C39 . 131.5(5) 0.712 2.571 3.089(11) yes
C34 H341 C5 2_556 133.0(3) 0.950 2.587 3.308(11) yes
C40 H401 O32 . 120.7(2) 0.950 2.248 2.853(11) yes
C49 H492 O32 2_545 141.76(14) 0.950 2.590 3.388(11) yes
C49 H491 O2 . 162.23(15) 0.950 2.441 3.359(11) yes
C49 H491 C1 . 150.80(17) 0.950 2.353 3.216(11) yes
C51 H511 O2 2_555 173.62(12) 0.950 2.526 3.472(11) yes
